data_2020498
loop_
_publ_author_name
'Yatsenko, Alexandr V.'
'Paseshnichenko, Ksenia A.'

_publ_section_title
;
 Carboxylate--phenolate tautomerism in 5-[(nitrophenyl)diazenyl]salicylate
 anions
;
_journal_coeditor_code LG3183
_journal_issue 4
_journal_name_full 'Acta Crystallographica Section C'
_journal_page_first 274
_journal_page_last 279
_journal_paper_doi 10.1107/S2053229616003193
_journal_volume 72
_journal_year 2016
_chemical_formula_iupac 'C4 H12 N1 +, C13 H8 N3 O5 -'
_chemical_formula_moiety 'C4 H12 N1 +, C13 H8 N3 O5 -'
_chemical_formula_sum 'C17 H20 N4 O5'
_chemical_formula_weight 360.37
_chemical_name_systematic
;
Tetramethylammonium 2-hydroxy-5-[(<i>E</i>)-(4-nitrophenyl)diazenyl]benzoate
;
_space_group_crystal_system monoclinic
_space_group_IT_number 15
_space_group_name_Hall '-C 2yc'
_space_group_name_H-M_alt 'C 1 2/c 1'
_symmetry_space_group_name_Hall '-C 2yc'
_symmetry_space_group_name_H-M 'C 1 2/c 1'
_atom_sites_solution_hydrogens geom
_atom_sites_solution_primary direct
_atom_sites_solution_secondary difmap
_audit_creation_method SHELXL-2014/6
_cell_angle_alpha 90
_cell_angle_beta 102.228(4)
_cell_angle_gamma 90
_cell_formula_units_Z 8
_cell_length_a 36.5539(17)
_cell_length_b 6.0781(2)
_cell_length_c 16.5167(7)
_cell_measurement_reflns_used 6560
_cell_measurement_temperature 295(2)
_cell_measurement_theta_max 28.17
_cell_measurement_theta_min 2.98
_cell_volume 3586.4(3)
_computing_cell_refinement
;
<i>X-AREA</i> (Stoe & Cie, 2012)
;
_computing_data_collection
;
<i>X-AREA</i> (Stoe & Cie, 2012)
;
_computing_data_reduction
;
<i>X-RED32</i> (Stoe & Cie, 2012)
;
_computing_molecular_graphics
;
<i>ORTEP-3 for Windows</i> (Farrugia, 2012)
;
_computing_publication_material
;
<i>PLATON</i> (Spek, 2009) and <i>publCIF</i> (Westrip, 2010)
;
_computing_structure_refinement
;
<i>SHELXL2014</i> (Sheldrick, 2015)
;
_computing_structure_solution
;
<i>SIR2014</i> (Burla <i>et al.</i>, 2015)
;
_diffrn_ambient_temperature 295(2)
_diffrn_detector_area_resol_mean 5.81
_diffrn_measured_fraction_theta_full 0.998
_diffrn_measured_fraction_theta_max 0.999
_diffrn_measurement_device_type 'Stoe STADI VARI'
_diffrn_measurement_method 'rotation method'
_diffrn_radiation_monochromator graphite
_diffrn_radiation_source 'fine-focus sealed tube'
_diffrn_radiation_type MoK\a
_diffrn_radiation_wavelength 0.71073
_diffrn_reflns_av_R_equivalents 0.0150
_diffrn_reflns_limit_h_max 44
_diffrn_reflns_limit_h_min -43
_diffrn_reflns_limit_k_max 7
_diffrn_reflns_limit_k_min -5
_diffrn_reflns_limit_l_max 20
_diffrn_reflns_limit_l_min -17
_diffrn_reflns_number 6523
_diffrn_reflns_theta_full 25.242
_diffrn_reflns_theta_max 25.499
_diffrn_reflns_theta_min 2.280
_diffrn_standards_number 0
_exptl_absorpt_coefficient_mu 0.100
_exptl_absorpt_correction_T_max 0.974
_exptl_absorpt_correction_T_min 0.928
_exptl_absorpt_correction_type multi-scan
_exptl_absorpt_process_details
;
(Blessing, 1995)
;
_exptl_crystal_colour 'dark red'
_exptl_crystal_density_diffrn 1.335
_exptl_crystal_density_method 'not measured'
_exptl_crystal_description block
_exptl_crystal_F_000 1520
_exptl_crystal_size_max 0.40
_exptl_crystal_size_mid 0.35
_exptl_crystal_size_min 0.25
_refine_diff_density_max 0.192
_refine_diff_density_min -0.117
_refine_ls_extinction_method none
_refine_ls_goodness_of_fit_ref 0.937
_refine_ls_hydrogen_treatment mixed
_refine_ls_matrix_type full
_refine_ls_number_parameters 243
_refine_ls_number_reflns 3337
_refine_ls_number_restraints 0
_refine_ls_restrained_S_all 0.937
_refine_ls_R_factor_all 0.0702
_refine_ls_R_factor_gt 0.0337
_refine_ls_shift/su_max 0.000
_refine_ls_shift/su_mean 0.000
_refine_ls_structure_factor_coef Fsqd
_refine_ls_weighting_details 'w=1/[\s^2^(Fo^2^)+(0.0454P)^2^] where P=(Fo^2^+2Fc^2^)/3'
_refine_ls_weighting_scheme calc
_refine_ls_wR_factor_gt 0.0776
_refine_ls_wR_factor_ref 0.0889
_reflns_number_gt 2015
_reflns_number_total 3337
_reflns_threshold_expression 'I > 2\s(I)'
_cod_data_source_file lg3183sup1.cif
_cod_data_source_block I
_cod_database_code 2020498
_shelx_space_group_comment
;
The symmetry employed for this shelxl refinement is uniquely defined
by the following loop, which should always be used as a source of
symmetry information in preference to the above space-group names.
They are only intended as comments.
;
_shelx_estimated_absorpt_t_min 0.985
_shelx_estimated_absorpt_t_max 0.985
_shelxl_version_number 2014/6

loop_
_space_group_symop_operation_xyz
'x, y, z'
'-x, y, -z+1/2'
'x+1/2, y+1/2, z'
'-x+1/2, y+1/2, -z+1/2'
'-x, -y, -z'
'x, -y, z-1/2'
'-x+1/2, -y+1/2, -z'
'x+1/2, -y+1/2, z-1/2'

loop_
_atom_site_type_symbol
_atom_site_label
_atom_site_fract_x
_atom_site_fract_y
_atom_site_fract_z
_atom_site_U_iso_or_equiv
_atom_site_adp_type
_atom_site_calc_flag
_atom_site_occupancy
O O1 0.06557(4) 0.7830(2) 0.33914(7) 0.0754(4) Uani d 1
H H1 0.0456(7) 0.661(5) 0.3479(16) 0.159(10) Uiso d 1
O O2 0.02960(3) 0.4775(2) 0.37447(7) 0.0666(3) Uani d 1
O O3 0.05522(3) 0.2235(2) 0.46551(8) 0.0772(4) Uani d 1
O O4 0.33013(4) -0.2619(3) 0.76842(9) 0.0948(5) Uani d 1
O O5 0.35761(4) 0.0489(3) 0.77191(13) 0.1437(8) Uani d 1
N N1 0.19620(4) 0.4663(3) 0.53536(9) 0.0707(4) Uani d 1
N N2 0.19540(4) 0.2708(2) 0.55609(8) 0.0637(4) Uani d 1
N N3 0.33039(4) -0.0679(3) 0.75103(10) 0.0775(5) Uani d 1
C C1 0.09442(4) 0.5020(2) 0.42998(8) 0.0447(3) Uani d 1
C C2 0.09601(5) 0.7030(3) 0.38885(9) 0.0544(4) Uani d 1
C C3 0.12944(5) 0.8188(3) 0.40191(11) 0.0761(5) Uani d 1
H H3 0.1303 0.9546 0.3764 0.091 Uiso calc 1
C C4 0.16088(5) 0.7370(3) 0.45123(11) 0.0758(5) Uani d 1
H H4 0.1829 0.8186 0.4605 0.091 Uiso calc 1
C C5 0.16039(4) 0.5296(3) 0.48844(10) 0.0640(5) Uani d 1
C C6 0.12681(4) 0.4152(3) 0.47819(9) 0.0504(4) Uani d 1
H H6 0.1261 0.2796 0.5039 0.060 Uiso calc 1
C C7 0.23139(5) 0.2075(3) 0.60282(10) 0.0686(5) Uani d 1
C C8 0.23265(5) -0.0006(3) 0.63663(10) 0.0670(5) Uani d 1
H H8 0.2109 -0.0845 0.6266 0.080 Uiso calc 1
C C9 0.26464(4) -0.0898(3) 0.68449(10) 0.0570(4) Uani d 1
H H9 0.2644 -0.2310 0.7061 0.068 Uiso calc 1
C C10 0.29667(4) 0.0312(3) 0.69979(10) 0.0610(4) Uani d 1
C C11 0.29731(5) 0.2437(3) 0.66709(12) 0.0754(5) Uani d 1
H H11 0.3190 0.3282 0.6772 0.090 Uiso calc 1
C C12 0.26383(6) 0.3227(3) 0.61852(11) 0.0715(5) Uani d 1
H H12 0.2638 0.4626 0.5957 0.086 Uiso calc 1
C C13 0.05769(4) 0.3875(3) 0.42416(9) 0.0490(4) Uani d 1
N N4 0.05441(3) 0.09897(19) 0.14545(7) 0.0441(3) Uani d 1
C C41 0.05286(4) 0.2389(3) 0.21893(9) 0.0595(4) Uani d 1
H H41A 0.0729 0.3437 0.2271 0.089 Uiso calc 1
H H41B 0.0553 0.1476 0.2672 0.089 Uiso calc 1
H H41C 0.0293 0.3152 0.2097 0.089 Uiso calc 1
C C42 0.02309(4) -0.0620(3) 0.13261(11) 0.0618(4) Uani d 1
H H42A -0.0003 0.0154 0.1233 0.093 Uiso calc 1
H H42B 0.0253 -0.1532 0.1809 0.093 Uiso calc 1
H H42C 0.0240 -0.1523 0.0854 0.093 Uiso calc 1
C C43 0.05044(5) 0.2411(3) 0.07027(10) 0.0684(5) Uani d 1
H H43A 0.0515 0.1512 0.0230 0.103 Uiso calc 1
H H43B 0.0704 0.3467 0.0784 0.103 Uiso calc 1
H H43C 0.0268 0.3165 0.0611 0.103 Uiso calc 1
C C44 0.09044(4) -0.0228(3) 0.15858(11) 0.0687(5) Uani d 1
H H44A 0.0905 -0.1172 0.1120 0.103 Uiso calc 1
H H44B 0.0933 -0.1100 0.2080 0.103 Uiso calc 1
H H44C 0.1108 0.0800 0.1642 0.103 Uiso calc 1

loop_
_atom_site_aniso_label
_atom_site_aniso_U_11
_atom_site_aniso_U_22
_atom_site_aniso_U_33
_atom_site_aniso_U_12
_atom_site_aniso_U_13
_atom_site_aniso_U_23
O1 0.0851(9) 0.0706(9) 0.0668(8) 0.0105(7) 0.0074(7) 0.0223(7)
O2 0.0501(6) 0.0831(9) 0.0628(7) -0.0007(6) 0.0033(5) 0.0005(6)
O3 0.0719(8) 0.0781(9) 0.0790(8) -0.0247(7) 0.0100(6) 0.0177(7)
O4 0.0667(9) 0.1093(12) 0.1050(11) 0.0258(9) 0.0105(7) 0.0230(10)
O5 0.0561(9) 0.1506(16) 0.204(2) -0.0213(10) -0.0185(10) -0.0364(14)
N1 0.0786(10) 0.0676(10) 0.0636(9) -0.0036(8) 0.0099(7) 0.0041(8)
N2 0.0652(9) 0.0644(10) 0.0607(8) -0.0007(7) 0.0117(7) 0.0003(8)
N3 0.0412(8) 0.0999(13) 0.0883(12) 0.0014(9) 0.0066(7) -0.0147(11)
C1 0.0479(8) 0.0509(9) 0.0370(8) -0.0005(7) 0.0130(6) -0.0043(7)
C2 0.0693(10) 0.0533(10) 0.0438(8) 0.0004(9) 0.0193(8) 0.0049(8)
C3 0.0870(14) 0.0705(12) 0.0721(12) -0.0263(11) 0.0196(10) 0.0098(10)
C4 0.0629(11) 0.0921(15) 0.0717(12) -0.0345(11) 0.0124(9) -0.0082(11)
C5 0.0578(10) 0.0836(13) 0.0527(10) -0.0129(10) 0.0165(8) -0.0172(9)
C6 0.0545(9) 0.0536(9) 0.0436(8) -0.0003(8) 0.0118(7) 0.0028(7)
C7 0.0666(11) 0.0785(13) 0.0621(11) 0.0129(11) 0.0168(9) -0.0028(10)
C8 0.0549(10) 0.0774(13) 0.0638(11) 0.0091(9) 0.0014(8) -0.0093(10)
C9 0.0566(10) 0.0515(9) 0.0611(10) 0.0014(8) 0.0087(8) -0.0004(8)
C10 0.0515(9) 0.0678(11) 0.0654(11) 0.0001(9) 0.0164(8) -0.0119(9)
C11 0.0665(12) 0.0727(13) 0.0924(13) -0.0256(10) 0.0291(10) -0.0174(11)
C12 0.0973(14) 0.0527(11) 0.0713(12) 0.0013(11) 0.0329(11) 0.0003(9)
C13 0.0502(9) 0.0559(10) 0.0408(8) -0.0036(8) 0.0095(7) -0.0034(8)
N4 0.0409(6) 0.0495(7) 0.0409(6) 0.0016(6) 0.0061(5) 0.0000(6)
C41 0.0657(10) 0.0623(10) 0.0511(9) 0.0084(8) 0.0135(7) -0.0073(8)
C42 0.0527(9) 0.0634(11) 0.0676(10) -0.0107(8) 0.0090(7) -0.0024(9)
C43 0.0824(11) 0.0712(12) 0.0533(9) 0.0038(9) 0.0182(8) 0.0141(9)
C44 0.0491(9) 0.0803(12) 0.0740(11) 0.0150(9) 0.0066(8) -0.0091(10)

loop_
_atom_type_symbol
_atom_type_description
_atom_type_scat_dispersion_real
_atom_type_scat_dispersion_imag
_atom_type_scat_source
C C 0.0033 0.0016 'International Tables Vol C Tables 4.2.6.8 and 6.1.1.4'
H H 0.0000 0.0000 'International Tables Vol C Tables 4.2.6.8 and 6.1.1.4'
N N 0.0061 0.0033 'International Tables Vol C Tables 4.2.6.8 and 6.1.1.4'
O O 0.0106 0.0060 'International Tables Vol C Tables 4.2.6.8 and 6.1.1.4'

loop_
_geom_angle_atom_site_label_1
_geom_angle_atom_site_label_2
_geom_angle_atom_site_label_3
_geom_angle
C2 O1 H1 99.7(14)
C13 O2 H1 102.2(11)
N2 N1 C5 109.66(15)
N1 N2 C7 109.54(15)
O5 N3 O4 123.30(18)
O5 N3 C10 117.5(2)
O4 N3 C10 119.15(16)
C6 C1 C2 119.46(14)
C6 C1 C13 120.41(14)
C2 C1 C13 120.09(13)
O1 C2 C3 120.40(15)
O1 C2 C1 120.17(14)
C3 C2 C1 119.41(15)
C4 C3 C2 120.99(17)
C4 C3 H3 119.5
C2 C3 H3 119.5
C3 C4 C5 120.31(16)
C3 C4 H4 119.8
C5 C4 H4 119.8
C6 C5 C4 119.27(16)
C6 C5 N1 128.10(17)
C4 C5 N1 112.62(15)
C1 C6 C5 120.36(15)
C1 C6 H6 119.8
C5 C6 H6 119.8
C12 C7 C8 116.36(17)
C12 C7 N2 129.24(18)
C8 C7 N2 114.40(17)
C9 C8 C7 123.03(17)
C9 C8 H8 118.5
C7 C8 H8 118.5
C10 C9 C8 119.12(17)
C10 C9 H9 120.4
C8 C9 H9 120.4
C9 C10 C11 120.71(16)
C9 C10 N3 118.01(16)
C11 C10 N3 121.29(16)
C12 C11 C10 116.96(16)
C12 C11 H11 121.5
C10 C11 H11 121.5
C7 C12 C11 123.81(17)
C7 C12 H12 118.1
C11 C12 H12 118.1
O3 C13 O2 123.85(14)
O3 C13 C1 120.96(14)
O2 C13 C1 115.17(14)
C44 N4 C42 108.96(12)
C44 N4 C41 110.51(11)
C42 N4 C41 109.26(11)
C44 N4 C43 109.67(12)
C42 N4 C43 108.99(12)
C41 N4 C43 109.43(12)
N4 C41 H41A 109.5
N4 C41 H41B 109.5
H41A C41 H41B 109.5
N4 C41 H41C 109.5
H41A C41 H41C 109.5
H41B C41 H41C 109.5
N4 C42 H42A 109.5
N4 C42 H42B 109.5
H42A C42 H42B 109.5
N4 C42 H42C 109.5
H42A C42 H42C 109.5
H42B C42 H42C 109.5
N4 C43 H43A 109.5
N4 C43 H43B 109.5
H43A C43 H43B 109.5
N4 C43 H43C 109.5
H43A C43 H43C 109.5
H43B C43 H43C 109.5
N4 C44 H44A 109.5
N4 C44 H44B 109.5
H44A C44 H44B 109.5
N4 C44 H44C 109.5
H44A C44 H44C 109.5
H44B C44 H44C 109.5

loop_
_geom_bond_atom_site_label_1
_geom_bond_atom_site_label_2
_geom_bond_distance
O1 C2 1.3273(18)
O1 H1 1.07(3)
O2 C13 1.2923(17)
O2 H1 1.37(3)
O3 C13 1.2225(18)
O4 N3 1.2141(19)
O5 N3 1.2118(19)
N1 N2 1.2388(18)
N1 C5 1.426(2)
N2 C7 1.430(2)
N3 C10 1.469(2)
C1 C6 1.3836(19)
C1 C2 1.405(2)
C1 C13 1.4971(19)
C2 C3 1.387(2)
C3 C4 1.355(2)
C3 H3 0.9300
C4 C5 1.404(2)
C4 H4 0.9300
C5 C6 1.390(2)
C6 H6 0.9300
C7 C12 1.354(2)
C7 C8 1.380(2)
C8 C9 1.376(2)
C8 H8 0.9300
C9 C10 1.360(2)
C9 H9 0.9300
C10 C11 1.402(2)
C11 C12 1.399(2)
C11 H11 0.9300
C12 H12 0.9300
N4 C44 1.4860(17)
N4 C42 1.4870(17)
N4 C41 1.4929(18)
N4 C43 1.4941(18)
C41 H41A 0.9600
C41 H41B 0.9600
C41 H41C 0.9600
C42 H42A 0.9600
C42 H42B 0.9600
C42 H42C 0.9600
C43 H43A 0.9600
C43 H43B 0.9600
C43 H43C 0.9600
C44 H44A 0.9600
C44 H44B 0.9600
C44 H44C 0.9600

loop_
_geom_hbond_atom_site_label_D
_geom_hbond_atom_site_label_H
_geom_hbond_atom_site_label_A
_geom_hbond_site_symmetry_A
_geom_hbond_distance_DH
_geom_hbond_distance_HA
_geom_hbond_distance_DA
_geom_hbond_angle_DHA
_geom_hbond_publ_flag
O1 H1 O2 . 1.07(3) 1.37(3) 2.4170(17) 162(2) y
C41 H41A O5 7_556 0.96 2.62 3.491(2) 151 n
C41 H41B O1 1_545 0.96 2.50 3.383(2) 152 y
C41 H41C O2 2 0.96 2.51 3.4058(19) 156 y
C42 H42A O3 2 0.96 2.56 3.445(2) 154 n
C42 H42C O3 6 0.96 2.52 3.367(2) 147 y
C43 H43A O3 6 0.96 2.48 3.336(2) 148 y
C44 H44A O3 6 0.96 2.57 3.402(2) 145 n
C44 H44B O1 1_545 0.96 2.66 3.502(2) 147 n
C44 H44C O5 7_556 0.96 2.65 3.507(2) 149 n

loop_
_geom_torsion_atom_site_label_1
_geom_torsion_atom_site_label_2
_geom_torsion_atom_site_label_3
_geom_torsion_atom_site_label_4
_geom_torsion
C5 N1 N2 C7 179.75(12)
C6 C1 C2 O1 176.67(13)
C13 C1 C2 O1 -5.7(2)
C6 C1 C2 C3 -4.5(2)
C13 C1 C2 C3 173.12(14)
O1 C2 C3 C4 -178.72(16)
C1 C2 C3 C4 2.5(3)
C2 C3 C4 C5 1.7(3)
C3 C4 C5 C6 -3.9(3)
C3 C4 C5 N1 177.61(16)
N2 N1 C5 C6 11.7(2)
N2 N1 C5 C4 -169.97(15)
C2 C1 C6 C5 2.4(2)
C13 C1 C6 C5 -175.25(13)
C4 C5 C6 C1 1.8(2)
N1 C5 C6 C1 -179.97(14)
N1 N2 C7 C12 -6.1(2)
N1 N2 C7 C8 173.45(15)
C12 C7 C8 C9 0.5(2)
N2 C7 C8 C9 -179.13(14)
C7 C8 C9 C10 0.1(2)
C8 C9 C10 C11 -0.3(2)
C8 C9 C10 N3 180.00(14)
O5 N3 C10 C9 -172.07(17)
O4 N3 C10 C9 10.0(2)
O5 N3 C10 C11 8.2(2)
O4 N3 C10 C11 -169.74(17)
C9 C10 C11 C12 -0.2(2)
N3 C10 C11 C12 179.51(15)
C8 C7 C12 C11 -1.0(3)
N2 C7 C12 C11 178.54(16)
C10 C11 C12 C7 0.9(3)
C6 C1 C13 O3 4.5(2)
C2 C1 C13 O3 -173.19(14)
C6 C1 C13 O2 -176.96(13)
C2 C1 C13 O2 5.41(19)

_cod_database_fobs_code 2020498
